data_1543733
loop_
_publ_author_name
'Carteaux, V.'
'Brunet, D.'
'Ouvrard, G.'
'Andre, G.'

_publ_section_title
;
 Crystallographic, magnetic and electronic structures of a new layered
 ferromagnetic compound Cr2 Ge2 Te6
;
_journal_name_full 'Journal of Physics: Condensed Matter'
_journal_page_first 69
_journal_page_last 87
_journal_volume 7
_journal_year 1995
_chemical_formula_structural 'Cr2 Ge2 Te6'
_chemical_formula_sum 'Cr2 Ge2 Te6'
_chemical_name_systematic Phyllo-dichromiumhexatellurodigermanate
_space_group_IT_number 148
_symmetry_Int_Tables_number 148
_symmetry_space_group_name_Hall '-R 3'
_symmetry_space_group_name_H-M 'R -3 :H'
_cell_angle_alpha 90.
_cell_angle_beta 90.
_cell_angle_gamma 120.
_cell_formula_units_Z 3
_cell_length_a 6.809(1)
_cell_length_b 6.809(1)
_cell_length_c 20.4439(30)
_cell_measurement_temperature 270.
_cell_volume 820.8(2)
_cod_data_source_file Cr2Ge2Te6_R_3H_DC288_.cif
_cod_data_source_block chateigner
_cod_original_cell_volume 820.84
_cod_original_sg_symbol_H-M 'R -3 H'
_cod_database_code 1543733

loop_
_symmetry_equiv_pos_site_id
_symmetry_equiv_pos_as_xyz
1 'x-y, x, -z'
2 'y, -x+y, -z'
3 '-x, -y, -z'
4 '-x+y, -x, z'
5 '-y, x-y, z'
6 'x, y, z'
7 'x-y+2/3, x+1/3, -z+1/3'
8 'y+2/3, -x+y+1/3, -z+1/3'
9 '-x+2/3, -y+1/3, -z+1/3'
10 '-x+y+2/3, -x+1/3, z+1/3'
11 '-y+2/3, x-y+1/3, z+1/3'
12 'x+2/3, y+1/3, z+1/3'
13 'x-y+1/3, x+2/3, -z+2/3'
14 'y+1/3, -x+y+2/3, -z+2/3'
15 '-x+1/3, -y+2/3, -z+2/3'
16 '-x+y+1/3, -x+2/3, z+2/3'
17 '-y+1/3, x-y+2/3, z+2/3'
18 'x+1/3, y+2/3, z+2/3'

loop_
_atom_site_label
_atom_site_type_symbol
_atom_site_symmetry_multiplicity
_atom_site_Wyckoff_symbol
_atom_site_fract_x
_atom_site_fract_y
_atom_site_fract_z
_atom_site_B_iso_or_equiv
_atom_site_occupancy
_atom_site_attached_hydrogens
Te1 Te2- 18 f 0.663(1) -.033(1) 0.2482(5) 0.3 1. 0
Cr1 Cr2+ 6 c 0 0 0.3302(6) 0.3 1. 0
Ge1 Ge4+ 6 c 0 0 0.0590(5) 0.3 1. 0

loop_
_atom_type_symbol
_atom_type_oxidation_number
Te2- -2
Cr2+ 2
Ge4+ 4
